data_4324372
loop_
_publ_author_name
'Ryan R. Dykeman'
'Ning Yan'
'Rosario Scopelliti'
'Paul J. Dyson'

_publ_section_title
;
 Enhanced Rate of Arene Hydrogenation with Imidazolium Functionalized
 Bipyridine Stabilized Rhodium Nanoparticle Catalysts
;
_journal_name_full 'Inorganic Chemistry'
_journal_page_first 717
_journal_page_last 719
_journal_paper_doi 10.1021/ic102041q
_journal_volume 50
_journal_year 2011
_chemical_formula_moiety 'C25 H26 Cl N6 O3 Re, 2(C2 F6 N O4 S2)'
_chemical_formula_sum 'C29 H26 Cl F12 N8 O11 Re S4'
_chemical_formula_weight 1240.47
_chemical_name_systematic
; 
 ? 
;
_space_group_IT_number 14
_symmetry_cell_setting monoclinic
_symmetry_space_group_name_Hall '-P 2ybc'
_symmetry_space_group_name_H-M 'P 1 21/c 1'
_atom_sites_solution_hydrogens geom
_atom_sites_solution_primary direct
_atom_sites_solution_secondary difmap
_audit_creation_method SHELXL-97
_cell_angle_alpha 90.00
_cell_angle_beta 103.804(13)
_cell_angle_gamma 90.00
_cell_formula_units_Z 4
_cell_length_a 8.5640(9)
_cell_length_b 39.640(5)
_cell_length_c 12.864(2)
_cell_measurement_reflns_used 9395
_cell_measurement_temperature 140(2)
_cell_measurement_theta_max 28.8620
_cell_measurement_theta_min 2.8882
_cell_volume 4240.9(10)
_computing_cell_refinement
; 
CrysAlisPro, Oxford Diffraction Ltd., 
Version 1.171.33.66 (release 28-04-2010 CrysAlis171 .NET) 
(compiled Apr 28 2010,14:27:37) 
;
_computing_data_collection
; 
CrysAlisPro, Oxford Diffraction Ltd., 
Version 1.171.33.66 (release 28-04-2010 CrysAlis171 .NET) 
(compiled Apr 28 2010,14:27:37) 
;
_computing_data_reduction
; 
CrysAlisPro, Oxford Diffraction Ltd., 
Version 1.171.33.66 (release 28-04-2010 CrysAlis171 .NET) 
(compiled Apr 28 2010,14:27:37) 
;
_computing_molecular_graphics 'Bruker SHELXTL'
_computing_publication_material 'Bruker SHELXTL'
_computing_structure_refinement 'SHELXL-97 (Sheldrick, 1997)'
_computing_structure_solution 'SHELXS-97 (Sheldrick, 1990)'
_diffrn_ambient_temperature 140(2)
_diffrn_detector_area_resol_mean 8.2812
_diffrn_measured_fraction_theta_full 0.987
_diffrn_measured_fraction_theta_max 0.987
_diffrn_measurement_device_type 'Oxford Diffraction, KM4/Sapphire CCD'
_diffrn_measurement_method 'phi and omega scans'
_diffrn_radiation_monochromator graphite
_diffrn_radiation_source 'fine-focus sealed tube'
_diffrn_radiation_type MoK\a
_diffrn_radiation_wavelength 0.71073
_diffrn_reflns_av_R_equivalents 0.0000
_diffrn_reflns_av_sigmaI/netI 0.0268
_diffrn_reflns_limit_h_max 11
_diffrn_reflns_limit_h_min -11
_diffrn_reflns_limit_k_max 52
_diffrn_reflns_limit_k_min -52
_diffrn_reflns_limit_l_max 16
_diffrn_reflns_limit_l_min -16
_diffrn_reflns_number 9980
_diffrn_reflns_theta_full 27.88
_diffrn_reflns_theta_max 27.88
_diffrn_reflns_theta_min 2.89
_exptl_absorpt_coefficient_mu 3.244
_exptl_absorpt_correction_T_max 1.00000
_exptl_absorpt_correction_T_min 0.63724
_exptl_absorpt_correction_type multi-scan
_exptl_absorpt_process_details
; 
CrysAlisPro, Oxford Diffraction Ltd., 
Version 1.171.33.66 (release 28-04-2010 CrysAlis171 .NET) 
(compiled Apr 28 2010,14:27:37) 
empirical absorption correction using spherical harmonics, 
 implemented in SCALE3 ABSPACK scaling algorithm. 
;
_exptl_crystal_colour yellow
_exptl_crystal_density_diffrn 1.943
_exptl_crystal_description prismatic
_exptl_crystal_F_000 2432
_exptl_crystal_size_max 0.48
_exptl_crystal_size_mid 0.41
_exptl_crystal_size_min 0.20
_refine_diff_density_max 2.265
_refine_diff_density_min -2.799
_refine_diff_density_rms 0.132
_refine_ls_extinction_method none
_refine_ls_goodness_of_fit_ref 1.155
_refine_ls_hydrogen_treatment constr
_refine_ls_matrix_type full
_refine_ls_number_parameters 765
_refine_ls_number_reflns 9980
_refine_ls_number_restraints 186
_refine_ls_restrained_S_all 1.199
_refine_ls_R_factor_all 0.0530
_refine_ls_R_factor_gt 0.0460
_refine_ls_shift/su_max 0.001
_refine_ls_shift/su_mean 0.000
_refine_ls_structure_factor_coef Fsqd
_refine_ls_weighting_details 'calc w=1/[\s^2^(Fo^2^)+(0.0183P)^2^+29.1256P] where P=(Fo^2^+2Fc^2^)/3'
_refine_ls_weighting_scheme calc
_refine_ls_wR_factor_gt 0.0924
_refine_ls_wR_factor_ref 0.0944
_reflns_number_gt 8899
_reflns_number_total 9980
_reflns_threshold_expression >2sigma(I)
_cod_data_source_file ic102041q_si_003.cif
_cod_data_source_block rd-2-132
_cod_original_cell_volume 4240.8(10)
_cod_original_sg_symbol_H-M 'P 21/c'
_cod_database_code 4324372

loop_
_symmetry_equiv_pos_as_xyz
'x, y, z'
'-x, y+1/2, -z+1/2'
'-x, -y, -z'
'x, -y-1/2, z-1/2'

loop_
_atom_site_label
_atom_site_type_symbol
_atom_site_fract_x
_atom_site_fract_y
_atom_site_fract_z
_atom_site_U_iso_or_equiv
_atom_site_adp_type
_atom_site_occupancy
_atom_site_symmetry_multiplicity
_atom_site_calc_flag
_atom_site_refinement_flags
_atom_site_disorder_assembly
_atom_site_disorder_group
Re1 Re -0.40522(3) -0.209668(5) -0.510847(16) 0.01872(6) Uani 1 1 d . . .
Cl1 Cl -0.12684(16) -0.22381(3) -0.41407(11) 0.0273(3) Uani 1 1 d . . .
O1 O -0.7427(6) -0.18792(13) -0.6261(4) 0.0458(12) Uani 1 1 d . . .
O2 O -0.5450(5) -0.22653(11) -0.3192(3) 0.0361(10) Uani 1 1 d . . .
O3 O -0.4804(6) -0.28320(10) -0.5804(4) 0.0423(11) Uani 1 1 d . . .
N1 N -0.3270(5) -0.15903(10) -0.4644(3) 0.0185(8) Uani 1 1 d . . .
N2 N -0.1405(6) -0.05157(11) -0.2646(4) 0.0285(10) Uani 1 1 d . . .
N3 N -0.2326(7) -0.03521(13) -0.1324(4) 0.0383(13) Uani 1 1 d . . .
N4 N -0.2900(5) -0.19196(10) -0.6337(3) 0.0213(9) Uani 1 1 d . . .
N5 N -0.0419(7) -0.17220(12) -0.9520(4) 0.0354(12) Uani 1 1 d . . .
N6 N 0.0101(6) -0.20771(12) -1.0645(4) 0.0266(9) Uani 1 1 d . . .
C1 C -0.6168(7) -0.19564(16) -0.5863(5) 0.0299(12) Uani 1 1 d . . .
C2 C -0.4929(6) -0.22040(13) -0.3918(4) 0.0231(11) Uani 1 1 d . . .
C3 C -0.4526(7) -0.25565(14) -0.5568(4) 0.0267(11) Uani 1 1 d . . .
C4 C -0.2406(6) -0.14264(12) -0.5239(4) 0.0179(9) Uani 1 1 d . . .
C5 C -0.1768(6) -0.11090(12) -0.4961(4) 0.0204(10) Uani 1 1 d . . .
H5 H -0.1177 -0.0997 -0.5397 0.024 Uiso 1 1 calc R . .
C6 C -0.2001(6) -0.09554(12) -0.4037(4) 0.0219(10) Uani 1 1 d . . .
C7 C -0.2881(7) -0.11272(13) -0.3434(4) 0.0238(11) Uani 1 1 d . . .
H7 H -0.3059 -0.1030 -0.2798 0.029 Uiso 1 1 calc R . .
C8 C -0.3496(7) -0.14402(13) -0.3765(4) 0.0227(10) Uani 1 1 d . . .
H8 H -0.4108 -0.1554 -0.3348 0.027 Uiso 1 1 calc R . .
C9 C -0.1276(8) -0.06115(13) -0.3719(4) 0.0286(12) Uani 1 1 d . . .
H9A H -0.0129 -0.0614 -0.3742 0.034 Uiso 1 1 calc R . .
H9B H -0.1834 -0.0441 -0.4241 0.034 Uiso 1 1 calc R . .
C10 C -0.2655(8) -0.03728(13) -0.2375(5) 0.0293(12) Uani 1 1 d . . .
C11 C -0.0819(10) -0.04836(18) -0.0907(5) 0.0487(18) Uani 1 1 d . . .
H11 H -0.0292 -0.0499 -0.0170 0.058 Uiso 1 1 calc R . .
C12 C -0.0234(9) -0.05854(16) -0.1732(5) 0.0405(15) Uani 1 1 d . . .
H12 H 0.0785 -0.0686 -0.1694 0.049 Uiso 1 1 calc R . .
C13 C -0.4172(8) -0.02708(17) -0.3099(5) 0.0391(14) Uani 1 1 d . . .
H13A H -0.5026 -0.0427 -0.3027 0.059 Uiso 1 1 calc R . .
H13B H -0.4056 -0.0275 -0.3839 0.059 Uiso 1 1 calc R . .
H13C H -0.4451 -0.0042 -0.2917 0.059 Uiso 1 1 calc R . .
C14 C -0.3356(12) -0.0197(2) -0.0701(6) 0.065(2) Uani 1 1 d . . .
H14A H -0.3351 0.0048 -0.0789 0.097 Uiso 1 1 calc R . .
H14B H -0.2952 -0.0254 0.0058 0.097 Uiso 1 1 calc R . .
H14C H -0.4457 -0.0282 -0.0952 0.097 Uiso 1 1 calc R . .
C15 C -0.2781(7) -0.20953(14) -0.7206(4) 0.0286(12) Uani 1 1 d . . .
H15 H -0.3272 -0.2311 -0.7312 0.034 Uiso 1 1 calc R . .
C16 C -0.1994(8) -0.19824(14) -0.7949(5) 0.0338(14) Uani 1 1 d . . .
H16 H -0.1962 -0.2115 -0.8558 0.041 Uiso 1 1 calc R . .
C17 C -0.1247(8) -0.16716(14) -0.7796(5) 0.0331(14) Uani 1 1 d . . .
C18 C -0.1343(7) -0.14863(13) -0.6898(4) 0.0278(12) Uani 1 1 d . . .
H18 H -0.0824 -0.1273 -0.6768 0.033 Uiso 1 1 calc R . .
C19 C -0.2192(6) -0.16112(12) -0.6191(4) 0.0207(10) Uani 1 1 d . . .
C20 C -0.0301(11) -0.15245(17) -0.8538(6) 0.054(2) Uani 1 1 d . . .
H20A H -0.0691 -0.1293 -0.8736 0.064 Uiso 1 1 calc R . .
H20B H 0.0843 -0.1509 -0.8150 0.064 Uiso 1 1 calc R . .
C21 C 0.0551(7) -0.19732(15) -0.9641(4) 0.0301(12) Uani 1 1 d . . .
C22 C -0.1193(8) -0.18897(18) -1.1180(5) 0.0393(15) Uani 1 1 d . . .
H22 H -0.1751 -0.1914 -1.1909 0.047 Uiso 1 1 calc R . .
C23 C -0.1521(9) -0.16662(17) -1.0477(6) 0.0444(17) Uani 1 1 d . . .
H23 H -0.2351 -0.1502 -1.0613 0.053 Uiso 1 1 calc R . .
C24 C 0.1879(9) -0.2117(2) -0.8821(6) 0.0539(19) Uani 1 1 d . . .
H24A H 0.1767 -0.2363 -0.8812 0.081 Uiso 1 1 calc R . .
H24B H 0.1852 -0.2025 -0.8119 0.081 Uiso 1 1 calc R . .
H24C H 0.2906 -0.2059 -0.8987 0.081 Uiso 1 1 calc R . .
C25 C 0.0808(8) -0.23590(17) -1.1107(5) 0.0403(15) Uani 1 1 d . . .
H25A H 0.1962 -0.2320 -1.1015 0.060 Uiso 1 1 calc R . .
H25B H 0.0291 -0.2378 -1.1871 0.060 Uiso 1 1 calc R . .
H25C H 0.0642 -0.2569 -1.0743 0.060 Uiso 1 1 calc R . .
S1 S -1.02982(18) -0.04557(4) -0.76101(11) 0.0303(3) Uani 1 1 d . . .
S2 S -0.80068(17) -0.05221(5) -0.56844(11) 0.0350(3) Uani 1 1 d . . .
O4A O -1.1343(8) -0.07099(17) -0.8339(5) 0.0341(16) Uani 0.631(6) 1 d P A 1
O5A O -0.9389(9) -0.02510(16) -0.8026(6) 0.0297(15) Uani 0.631(6) 1 d P A 1
O6A O -0.7696(9) -0.01999(17) -0.5711(6) 0.0352(17) Uani 0.631(6) 1 d P A 1
O7A O -0.8020(10) -0.0717(2) -0.4736(6) 0.0400(18) Uani 0.631(6) 1 d P A 1
N7A N -0.9596(9) -0.06728(17) -0.6561(6) 0.0250(16) Uani 0.631(6) 1 d P A 1
O4B O -1.0498(14) -0.0768(2) -0.7608(10) 0.031(3) Uani 0.369(6) 1 d P A 2
O5B O -1.0142(16) -0.0250(3) -0.8586(9) 0.030(3) Uani 0.369(6) 1 d P A 2
O6B O -0.6948(14) -0.0225(3) -0.4957(10) 0.036(3) Uani 0.369(6) 1 d P A 2
O7B O -0.9098(14) -0.0651(3) -0.5214(9) 0.035(3) Uani 0.369(6) 1 d P A 2
N7B N -0.8616(14) -0.0293(3) -0.6750(10) 0.024(3) Uani 0.369(6) 1 d P A 2
C26 C -1.1854(7) -0.02110(16) -0.7193(5) 0.0317(13) Uani 1 1 d . A .
C27 C -0.6468(9) -0.0764(2) -0.6093(8) 0.059(2) Uani 1 1 d . A .
F1A F -1.2728(10) -0.0046(2) -0.8032(6) 0.053(2) Uani 0.631(6) 1 d P A 1
F2A F -1.2818(11) -0.0387(3) -0.6764(9) 0.053(3) Uani 0.631(6) 1 d P A 1
F3A F -1.1135(10) 0.0017(2) -0.6490(7) 0.044(2) Uani 0.631(6) 1 d P A 1
F4A F -0.6398(8) -0.06353(18) -0.7158(5) 0.0492(18) Uani 0.631(6) 1 d P A 1
F5A F -0.6563(13) -0.1077(2) -0.6247(10) 0.071(3) Uani 0.631(6) 1 d P A 1
F6A F -0.5034(10) -0.0673(3) -0.5550(7) 0.067(3) Uani 0.631(6) 1 d P A 1
F1B F -1.3163(15) -0.0248(4) -0.7976(11) 0.050(3) Uani 0.369(6) 1 d P A 2
F2B F -1.218(2) -0.0361(5) -0.6342(14) 0.049(4) Uani 0.369(6) 1 d P A 2
F3B F -1.1609(19) 0.0106(3) -0.6983(15) 0.051(4) Uani 0.369(6) 1 d P A 2
F4B F -0.5974(15) -0.0954(4) -0.4989(11) 0.071(4) Uani 0.369(6) 1 d P A 2
F5B F -0.7264(17) -0.1003(4) -0.6605(14) 0.053(4) Uani 0.369(6) 1 d P A 2
F6B F -0.5328(19) -0.0644(4) -0.6156(15) 0.059(4) Uani 0.369(6) 1 d P A 2
S3 S 0.3641(2) -0.11890(5) -0.17884(15) 0.0463(4) Uani 1 1 d . B .
S4A S 0.3922(5) -0.12705(8) 0.0332(3) 0.0418(11) Uani 0.456(4) 1 d PDU B 1
O10A O 0.514(2) -0.1513(5) 0.0363(15) 0.116(5) Uani 0.456(4) 1 d PDU B 1
O11A O 0.289(2) -0.1369(5) 0.0986(13) 0.103(4) Uani 0.456(4) 1 d PDU B 1
C29A C 0.4796(19) -0.0889(5) 0.0708(11) 0.094(4) Uani 0.456(4) 1 d PDU B 1
F10A F 0.496(2) -0.0824(5) 0.1726(10) 0.145(5) Uani 0.456(4) 1 d PDU B 1
F11A F 0.6174(18) -0.0909(6) 0.0423(13) 0.137(6) Uani 0.456(4) 1 d PDU B 1
F12A F 0.3766(15) -0.0667(3) 0.0100(9) 0.071(3) Uani 0.456(4) 1 d PDU B 1
S4B S 0.3326(4) -0.10312(11) 0.0303(3) 0.0545(11) Uani 0.544(4) 1 d PDU B 2
O10B O 0.2079(12) -0.1079(4) 0.0822(8) 0.080(4) Uani 0.544(4) 1 d PDU B 2
O11B O 0.412(2) -0.0706(3) 0.0785(15) 0.126(5) Uani 0.544(4) 1 d PDU B 2
C29B C 0.5102(17) -0.1198(3) 0.1143(10) 0.081(3) Uani 0.544(4) 1 d PDU B 2
F10B F 0.6215(13) -0.1195(3) 0.0588(8) 0.090(3) Uani 0.544(4) 1 d PDU B 2
F11B F 0.4787(19) -0.1519(3) 0.1367(10) 0.130(4) Uani 0.544(4) 1 d PDU B 2
F12B F 0.5643(10) -0.1036(2) 0.2049(6) 0.059(2) Uani 0.544(4) 1 d PDU B 2
O8 O 0.3266(10) -0.08696(17) -0.2256(6) 0.092(2) Uani 1 1 d . . .
O9 O 0.5181(6) -0.13303(17) -0.1719(4) 0.0623(16) Uani 1 1 d . . .
N8 N 0.2998(8) -0.1230(3) -0.0741(6) 0.086(3) Uani 1 1 d . . .
C28 C 0.2255(9) -0.14780(18) -0.2648(6) 0.0437(16) Uani 1 1 d . . .
F7 F 0.2599(6) -0.14936(14) -0.3596(3) 0.0696(14) Uani 1 1 d . B .
F8 F 0.0760(5) -0.13801(15) -0.2774(4) 0.0750(16) Uani 1 1 d . B .
F9 F 0.2366(6) -0.17840(12) -0.2246(4) 0.0658(13) Uani 1 1 d . B .

loop_
_atom_site_aniso_label
_atom_site_aniso_U_11
_atom_site_aniso_U_22
_atom_site_aniso_U_33
_atom_site_aniso_U_23
_atom_site_aniso_U_13
_atom_site_aniso_U_12
Re1 0.02349(10) 0.01651(9) 0.01563(9) 0.00020(8) 0.00365(7) -0.00434(8)
Cl1 0.0292(7) 0.0226(6) 0.0290(7) 0.0037(5) 0.0046(5) 0.0019(5)
O1 0.042(3) 0.052(3) 0.037(3) 0.009(2) -0.002(2) 0.000(2)
O2 0.044(3) 0.039(2) 0.031(2) 0.0090(19) 0.020(2) 0.002(2)
O3 0.059(3) 0.024(2) 0.044(3) -0.0073(18) 0.011(2) -0.015(2)
N1 0.021(2) 0.0184(19) 0.0157(19) 0.0014(16) 0.0037(16) 0.0005(16)
N2 0.041(3) 0.020(2) 0.027(2) -0.0080(18) 0.012(2) -0.0008(19)
N3 0.061(4) 0.029(3) 0.029(3) -0.004(2) 0.020(3) 0.007(2)
N4 0.030(2) 0.017(2) 0.016(2) -0.0024(16) 0.0056(17) -0.0032(17)
N5 0.057(3) 0.027(2) 0.032(3) -0.007(2) 0.029(3) -0.007(2)
N6 0.027(2) 0.033(2) 0.022(2) -0.0040(19) 0.0110(18) 0.002(2)
C1 0.028(3) 0.038(3) 0.024(3) -0.004(2) 0.007(2) -0.010(2)
C2 0.024(3) 0.018(2) 0.024(3) -0.001(2) 0.001(2) -0.0002(19)
C3 0.033(3) 0.028(3) 0.020(3) 0.002(2) 0.007(2) -0.006(2)
C4 0.021(2) 0.016(2) 0.016(2) -0.0001(18) 0.0041(19) 0.0003(18)
C5 0.025(3) 0.018(2) 0.019(2) -0.0020(19) 0.007(2) -0.0023(19)
C6 0.026(3) 0.017(2) 0.023(3) -0.0023(19) 0.007(2) 0.0019(19)
C7 0.035(3) 0.020(2) 0.020(2) -0.0032(19) 0.014(2) 0.002(2)
C8 0.030(3) 0.020(2) 0.020(2) 0.0023(19) 0.010(2) 0.002(2)
C9 0.044(3) 0.020(2) 0.027(3) -0.007(2) 0.018(3) -0.003(2)
C10 0.045(3) 0.019(2) 0.028(3) -0.003(2) 0.016(3) 0.000(2)
C11 0.074(5) 0.042(4) 0.026(3) -0.002(3) 0.003(3) 0.016(4)
C12 0.051(4) 0.032(3) 0.035(3) -0.002(3) 0.003(3) 0.016(3)
C13 0.039(4) 0.036(3) 0.045(4) 0.000(3) 0.016(3) -0.003(3)
C14 0.094(7) 0.066(5) 0.044(4) -0.012(4) 0.039(5) 0.020(5)
C15 0.044(3) 0.022(2) 0.021(3) -0.007(2) 0.011(2) -0.011(2)
C16 0.056(4) 0.025(3) 0.024(3) -0.012(2) 0.018(3) -0.011(3)
C17 0.056(4) 0.022(3) 0.028(3) -0.006(2) 0.025(3) -0.010(3)
C18 0.039(3) 0.020(2) 0.028(3) -0.007(2) 0.017(2) -0.009(2)
C19 0.027(3) 0.017(2) 0.018(2) -0.0038(18) 0.005(2) -0.0038(19)
C20 0.096(6) 0.033(3) 0.050(4) -0.020(3) 0.055(4) -0.025(4)
C21 0.033(3) 0.036(3) 0.024(3) -0.006(2) 0.012(2) -0.008(2)
C22 0.042(4) 0.051(4) 0.026(3) 0.005(3) 0.009(3) 0.010(3)
C23 0.055(4) 0.039(4) 0.047(4) 0.011(3) 0.026(3) 0.016(3)
C24 0.041(4) 0.078(6) 0.036(4) -0.004(4) -0.005(3) -0.004(4)
C25 0.044(4) 0.042(4) 0.040(4) -0.010(3) 0.019(3) 0.004(3)
S1 0.0332(8) 0.0358(8) 0.0212(6) -0.0008(6) 0.0054(6) 0.0122(6)
S2 0.0214(7) 0.0628(10) 0.0221(7) 0.0096(7) 0.0076(5) 0.0046(7)
O4A 0.035(4) 0.034(4) 0.031(4) -0.014(3) 0.002(3) -0.002(3)
O5A 0.038(4) 0.027(3) 0.028(4) 0.003(3) 0.015(3) 0.003(3)
O6A 0.037(4) 0.037(4) 0.032(4) -0.009(3) 0.010(3) -0.007(3)
O7A 0.041(5) 0.053(4) 0.029(4) 0.008(3) 0.013(3) -0.001(4)
N7A 0.025(4) 0.021(3) 0.030(4) 0.002(3) 0.008(3) -0.005(3)
O4B 0.034(6) 0.016(5) 0.039(7) -0.006(4) 0.000(5) -0.003(4)
O5B 0.042(7) 0.032(6) 0.014(5) 0.001(5) 0.001(5) 0.006(5)
O6B 0.025(6) 0.048(7) 0.034(7) -0.008(5) 0.003(5) -0.009(5)
O7B 0.022(6) 0.059(8) 0.027(6) 0.010(5) 0.009(5) -0.010(5)
N7B 0.021(6) 0.028(6) 0.024(6) 0.000(5) 0.006(5) -0.008(5)
C26 0.024(3) 0.038(3) 0.033(3) -0.008(3) 0.007(2) 0.004(2)
C27 0.034(4) 0.052(5) 0.082(6) -0.016(4) -0.004(4) 0.013(4)
F1A 0.049(5) 0.061(5) 0.047(4) 0.001(4) 0.007(3) 0.028(4)
F2A 0.040(6) 0.059(5) 0.069(8) -0.014(5) 0.031(5) -0.009(5)
F3A 0.041(5) 0.036(5) 0.057(5) -0.021(4) 0.014(4) 0.006(3)
F4A 0.046(4) 0.075(5) 0.033(3) -0.004(3) 0.022(3) 0.010(3)
F5A 0.076(7) 0.044(5) 0.104(9) -0.001(5) 0.042(7) 0.025(5)
F6A 0.023(4) 0.125(8) 0.052(5) -0.008(6) 0.004(4) 0.016(4)
F1B 0.030(6) 0.065(9) 0.046(7) -0.011(7) -0.010(5) 0.017(6)
F2B 0.047(10) 0.059(9) 0.050(10) 0.013(8) 0.027(7) 0.009(8)
F3B 0.052(10) 0.021(6) 0.090(13) -0.016(7) 0.034(9) 0.005(5)
F4B 0.048(7) 0.080(9) 0.075(9) 0.039(8) -0.003(6) 0.025(7)
F5B 0.038(8) 0.039(8) 0.078(10) -0.018(7) 0.004(7) 0.017(6)
F6B 0.035(8) 0.070(9) 0.080(12) -0.012(10) 0.027(9) -0.005(7)
S3 0.0447(10) 0.0542(11) 0.0447(10) -0.0025(8) 0.0200(8) 0.0042(8)
S4A 0.079(3) 0.0211(15) 0.041(2) -0.0052(13) 0.0449(19) -0.0020(16)
O10A 0.152(10) 0.116(9) 0.089(8) -0.005(8) 0.042(8) 0.041(8)
O11A 0.108(9) 0.132(9) 0.078(8) 0.006(8) 0.040(7) -0.047(8)
C29A 0.093(6) 0.113(7) 0.081(6) -0.005(6) 0.031(6) 0.008(6)
F10A 0.153(10) 0.151(10) 0.116(9) -0.034(9) 0.002(9) -0.030(9)
F11A 0.104(10) 0.187(13) 0.121(10) -0.021(11) 0.027(9) -0.001(11)
F12A 0.129(8) 0.048(5) 0.043(5) 0.010(5) 0.035(6) 0.014(6)
S4B 0.0455(19) 0.076(3) 0.0483(19) 0.0113(18) 0.0234(16) 0.0098(17)
O10B 0.042(6) 0.156(10) 0.052(6) 0.005(7) 0.031(5) -0.022(6)
O11B 0.175(10) 0.092(8) 0.104(9) -0.018(8) 0.020(9) 0.050(8)
C29B 0.097(6) 0.083(6) 0.070(6) -0.008(5) 0.032(5) 0.012(6)
F10B 0.079(6) 0.132(9) 0.073(6) -0.014(6) 0.042(5) 0.048(7)
F11B 0.186(9) 0.094(7) 0.099(7) 0.014(7) 0.012(8) 0.010(7)
F12B 0.054(5) 0.084(6) 0.031(4) -0.005(4) -0.004(3) 0.036(4)
O8 0.126(7) 0.053(4) 0.107(6) 0.004(4) 0.046(5) 0.000(4)
O9 0.036(3) 0.110(5) 0.048(3) -0.007(3) 0.024(2) 0.006(3)
N8 0.031(3) 0.167(9) 0.067(5) -0.042(5) 0.023(3) -0.015(4)
C28 0.044(4) 0.049(4) 0.038(4) 0.003(3) 0.008(3) 0.020(3)
F7 0.076(3) 0.100(4) 0.034(2) -0.003(2) 0.015(2) 0.006(3)
F8 0.041(3) 0.101(4) 0.074(3) -0.012(3) -0.004(2) 0.029(3)
F9 0.075(3) 0.051(3) 0.072(3) 0.011(2) 0.017(3) 0.007(2)

loop_
_atom_type_symbol
_atom_type_description
_atom_type_scat_dispersion_real
_atom_type_scat_dispersion_imag
_atom_type_scat_source
C C 0.0033 0.0016 'International Tables Vol C Tables 4.2.6.8 and 6.1.1.4'
H H 0.0000 0.0000 'International Tables Vol C Tables 4.2.6.8 and 6.1.1.4'
N N 0.0061 0.0033 'International Tables Vol C Tables 4.2.6.8 and 6.1.1.4'
O O 0.0106 0.0060 'International Tables Vol C Tables 4.2.6.8 and 6.1.1.4'
F F 0.0171 0.0103 'International Tables Vol C Tables 4.2.6.8 and 6.1.1.4'
S S 0.1246 0.1234 'International Tables Vol C Tables 4.2.6.8 and 6.1.1.4'
Cl Cl 0.1484 0.1585 'International Tables Vol C Tables 4.2.6.8 and 6.1.1.4'
Re Re -1.0185 7.2310 'International Tables Vol C Tables 4.2.6.8 and 6.1.1.4'

loop_
_geom_angle_atom_site_label_1
_geom_angle_atom_site_label_2
_geom_angle_atom_site_label_3
_geom_angle
C2 Re1 C1 88.0(2)
C2 Re1 C3 86.6(2)
C1 Re1 C3 90.8(2)
C2 Re1 N1 98.10(19)
C1 Re1 N1 93.7(2)
C3 Re1 N1 173.6(2)
C2 Re1 N4 172.47(19)
C1 Re1 N4 94.4(2)
C3 Re1 N4 100.44(19)
N1 Re1 N4 74.64(15)
C2 Re1 Cl1 93.55(16)
C1 Re1 Cl1 176.20(18)
C3 Re1 Cl1 92.70(18)
N1 Re1 Cl1 82.71(11)
N4 Re1 Cl1 83.62(12)
C8 N1 C4 118.4(4)
C8 N1 Re1 123.6(3)
C4 N1 Re1 117.8(3)
C10 N2 C12 109.2(5)
C10 N2 C9 127.3(5)
C12 N2 C9 123.4(5)
C10 N3 C11 109.1(5)
C10 N3 C14 125.5(6)
C11 N3 C14 125.3(6)
C15 N4 C19 117.6(4)
C15 N4 Re1 125.3(4)
C19 N4 Re1 117.1(3)
C21 N5 C23 109.2(5)
C21 N5 C20 125.7(6)
C23 N5 C20 125.1(6)
C21 N6 C22 109.4(5)
C21 N6 C25 125.6(5)
C22 N6 C25 124.9(5)
O1 C1 Re1 176.7(5)
O2 C2 Re1 179.2(5)
O3 C3 Re1 177.5(5)
N1 C4 C5 121.8(4)
N1 C4 C19 115.1(4)
C5 C4 C19 123.1(4)
C4 C5 C6 119.4(5)
C4 C5 H5 120.3
C6 C5 H5 120.3
C7 C6 C5 118.1(5)
C7 C6 C9 122.4(5)
C5 C6 C9 119.5(5)
C8 C7 C6 119.4(5)
C8 C7 H7 120.3
C6 C7 H7 120.3
N1 C8 C7 122.9(5)
N1 C8 H8 118.6
C7 C8 H8 118.6
N2 C9 C6 111.8(4)
N2 C9 H9A 109.3
C6 C9 H9A 109.3
N2 C9 H9B 109.3
C6 C9 H9B 109.3
H9A C9 H9B 107.9
N3 C10 N2 107.9(5)
N3 C10 C13 125.2(6)
N2 C10 C13 126.8(5)
C12 C11 N3 107.4(6)
C12 C11 H11 126.3
N3 C11 H11 126.3
C11 C12 N2 106.4(6)
C11 C12 H12 126.8
N2 C12 H12 126.8
C10 C13 H13A 109.5
C10 C13 H13B 109.5
H13A C13 H13B 109.5
C10 C13 H13C 109.5
H13A C13 H13C 109.5
H13B C13 H13C 109.5
N3 C14 H14A 109.5
N3 C14 H14B 109.5
H14A C14 H14B 109.5
N3 C14 H14C 109.5
H14A C14 H14C 109.5
H14B C14 H14C 109.5
N4 C15 C16 124.1(5)
N4 C15 H15 118.0
C16 C15 H15 118.0
C15 C16 C17 118.7(5)
C15 C16 H16 120.7
C17 C16 H16 120.7
C16 C17 C18 118.3(5)
C16 C17 C20 123.7(5)
C18 C17 C20 118.0(5)
C19 C18 C17 120.1(5)
C19 C18 H18 119.9
C17 C18 H18 119.9
N4 C19 C18 121.2(5)
N4 C19 C4 115.0(4)
C18 C19 C4 123.8(4)
N5 C20 C17 113.6(5)
N5 C20 H20A 108.8
C17 C20 H20A 108.8
N5 C20 H20B 108.8
C17 C20 H20B 108.8
H20A C20 H20B 107.7
N6 C21 N5 107.6(5)
N6 C21 C24 125.1(6)
N5 C21 C24 127.2(6)
C23 C22 N6 107.1(6)
C23 C22 H22 126.5
N6 C22 H22 126.5
C22 C23 N5 106.7(6)
C22 C23 H23 126.7
N5 C23 H23 126.7
C21 C24 H24A 109.5
C21 C24 H24B 109.5
H24A C24 H24B 109.5
C21 C24 H24C 109.5
H24A C24 H24C 109.5
H24B C24 H24C 109.5
N6 C25 H25A 109.5
N6 C25 H25B 109.5
H25A C25 H25B 109.5
N6 C25 H25C 109.5
H25A C25 H25C 109.5
H25B C25 H25C 109.5
O4B S1 O5A 134.7(6)
O5A S1 O4A 118.4(4)
O4B S1 O5B 124.7(7)
O4A S1 O5B 90.1(5)
O4B S1 N7A 59.1(6)
O5A S1 N7A 122.3(4)
O4A S1 N7A 102.3(4)
O5B S1 N7A 153.5(6)
O4B S1 N7B 117.6(7)
O5A S1 N7B 63.1(5)
O4A S1 N7B 158.2(5)
O5B S1 N7B 96.0(6)
N7A S1 N7B 64.4(5)
O4B S1 C26 114.5(6)
O5A S1 C26 109.5(4)
O4A S1 C26 99.8(3)
O5B S1 C26 99.8(5)
N7A S1 C26 101.1(3)
N7B S1 C26 99.8(5)
O6A S2 O7B 123.8(7)
O6A S2 O7A 125.9(5)
O6A S2 N7B 57.2(5)
O7B S2 N7B 118.7(7)
O7A S2 N7B 161.0(5)
O7B S2 O6B 111.6(7)
O7A S2 O6B 90.9(6)
N7B S2 O6B 95.9(6)
O6A S2 N7A 118.3(4)
O7B S2 N7A 67.6(6)
O7A S2 N7A 102.2(4)
N7B S2 N7A 65.2(5)
O6B S2 N7A 154.3(5)
O6A S2 C27 110.1(4)
O7B S2 C27 124.7(7)
O7A S2 C27 96.7(5)
N7B S2 C27 99.2(5)
O6B S2 C27 101.8(5)
N7A S2 C27 98.6(4)
S1 N7A S2 117.7(4)
S2 N7B S1 112.7(7)
F3B C26 F2A 121.5(10)
F2A C26 F3A 108.4(7)
F3B C26 F1B 109.4(11)
F2A C26 F1B 75.8(9)
F3A C26 F1B 140.2(8)
F3B C26 F1A 73.9(9)
F2A C26 F1A 108.4(7)
F3A C26 F1A 107.5(7)
F3B C26 F2B 108.6(12)
F3A C26 F2B 84.2(10)
F1B C26 F2B 105.6(11)
F1A C26 F2B 134.3(9)
F3B C26 S1 118.9(8)
F2A C26 S1 114.8(7)
F3A C26 S1 108.1(5)
F1B C26 S1 105.2(7)
F1A C26 S1 109.4(5)
F2B C26 S1 108.3(9)
F6B C27 F5B 131.5(14)
F6B C27 F5A 115.9(12)
F5B C27 F6A 143.8(10)
F5A C27 F6A 111.8(9)
F6B C27 F4A 63.4(12)
F5B C27 F4A 84.9(10)
F5A C27 F4A 102.1(9)
F6A C27 F4A 99.2(9)
F6B C27 F4B 102.7(12)
F5B C27 F4B 96.1(11)
F5A C27 F4B 70.2(9)
F6A C27 F4B 68.5(8)
F4A C27 F4B 160.2(8)
F6B C27 S2 120.9(10)
F5B C27 S2 102.1(8)
F5A C27 S2 123.1(8)
F6A C27 S2 110.9(7)
F4A C27 S2 106.4(5)
F4B C27 S2 92.8(7)
O8 S3 O9 119.9(4)
O8 S3 N8 111.6(5)
O9 S3 N8 114.4(4)
O8 S3 C28 104.9(4)
O9 S3 C28 104.6(3)
N8 S3 C28 98.2(4)
O10A S4A O11A 110.9(9)
O10A S4A N8 109.8(9)
O11A S4A N8 109.0(9)
O10A S4A C29A 109.0(11)
O11A S4A C29A 111.7(9)
N8 S4A C29A 106.3(6)
F10A C29A F11A 113.5(12)
F10A C29A F12A 110.5(11)
F11A C29A F12A 112.3(11)
F10A C29A S4A 113.3(14)
F11A C29A S4A 103.3(14)
F12A C29A S4A 103.3(11)
O10B S4B O11B 103.7(7)
O10B S4B N8 110.4(6)
O11B S4B N8 140.4(8)
O10B S4B C29B 107.5(7)
O11B S4B C29B 80.3(8)
N8 S4B C29B 107.2(5)
F12B C29B F10B 109.2(10)
F12B C29B F11B 108.6(10)
F10B C29B F11B 109.2(10)
F12B C29B S4B 115.4(9)
F10B C29B S4B 107.1(9)
F11B C29B S4B 107.3(10)
S4A N8 S3 127.6(5)
S4B N8 S3 131.9(6)
F8 C28 F9 107.4(7)
F8 C28 F7 109.0(6)
F9 C28 F7 108.0(6)
F8 C28 S3 111.4(5)
F9 C28 S3 111.5(5)
F7 C28 S3 109.4(5)

loop_
_geom_bond_atom_site_label_1
_geom_bond_atom_site_label_2
_geom_bond_distance
Re1 C2 1.908(6)
Re1 C1 1.922(6)
Re1 C3 1.929(5)
Re1 N1 2.155(4)
Re1 N4 2.170(4)
Re1 Cl1 2.4762(14)
O1 C1 1.120(7)
O2 C2 1.153(7)
O3 C3 1.143(7)
N1 C8 1.332(6)
N1 C4 1.351(6)
N2 C10 1.329(7)
N2 C12 1.380(8)
N2 C9 1.461(7)
N3 C10 1.316(7)
N3 C11 1.376(9)
N3 C14 1.462(8)
N4 C15 1.342(6)
N4 C19 1.358(6)
N5 C21 1.330(8)
N5 C23 1.379(9)
N5 C20 1.470(8)
N6 C21 1.323(7)
N6 C22 1.375(8)
N6 C25 1.462(7)
C4 C5 1.384(7)
C4 C19 1.475(7)
C5 C6 1.391(7)
C5 H5 0.9500
C6 C7 1.383(7)
C6 C9 1.513(7)
C7 C8 1.375(7)
C7 H7 0.9500
C8 H8 0.9500
C9 H9A 0.9900
C9 H9B 0.9900
C10 C13 1.464(9)
C11 C12 1.339(9)
C11 H11 0.9500
C12 H12 0.9500
C13 H13A 0.9800
C13 H13B 0.9800
C13 H13C 0.9800
C14 H14A 0.9800
C14 H14B 0.9800
C14 H14C 0.9800
C15 C16 1.370(8)
C15 H15 0.9500
C16 C17 1.380(8)
C16 H16 0.9500
C17 C18 1.387(7)
C17 C20 1.509(8)
C18 C19 1.385(7)
C18 H18 0.9500
C20 H20A 0.9900
C20 H20B 0.9900
C21 C24 1.469(9)
C22 C23 1.342(9)
C22 H22 0.9500
C23 H23 0.9500
C24 H24A 0.9800
C24 H24B 0.9800
C24 H24C 0.9800
C25 H25A 0.9800
C25 H25B 0.9800
C25 H25C 0.9800
S1 O4B 1.248(10)
S1 O5A 1.323(7)
S1 O4A 1.515(6)
S1 O5B 1.529(12)
S1 N7A 1.593(7)
S1 N7B 1.719(12)
S1 C26 1.829(6)
S2 O6A 1.307(7)
S2 O7B 1.331(11)
S2 O7A 1.445(7)
S2 N7B 1.622(12)
S2 O6B 1.638(12)
S2 N7A 1.658(7)
S2 C27 1.805(8)
C26 F3B 1.293(15)
C26 F2A 1.301(12)
C26 F3A 1.322(10)
C26 F1B 1.325(13)
C26 F1A 1.329(9)
C26 F2B 1.334(19)
C27 F6B 1.105(17)
C27 F5B 1.258(17)
C27 F5A 1.258(12)
C27 F6A 1.310(12)
C27 F4A 1.475(12)
C27 F4B 1.575(15)
S3 O8 1.406(7)
S3 O9 1.416(5)
S3 N8 1.581(8)
S3 C28 1.822(8)
S4A O10A 1.409(11)
S4A O11A 1.412(10)
S4A N8 1.427(9)
S4A C29A 1.70(2)
C29A F10A 1.309(11)
C29A F11A 1.319(11)
C29A F12A 1.355(11)
S4B O10B 1.401(8)
S4B O11B 1.517(12)
S4B N8 1.526(8)
S4B C29B 1.769(16)
C29B F12B 1.315(10)
C29B F10B 1.321(10)
C29B F11B 1.348(11)
C28 F8 1.311(8)
C28 F9 1.313(8)
C28 F7 1.323(8)

loop_
_geom_torsion_atom_site_label_1
_geom_torsion_atom_site_label_2
_geom_torsion_atom_site_label_3
_geom_torsion_atom_site_label_4
_geom_torsion
C2 Re1 N1 C8 -1.7(4)
C1 Re1 N1 C8 86.8(4)
N4 Re1 N1 C8 -179.6(4)
Cl1 Re1 N1 C8 -94.3(4)
C2 Re1 N1 C4 173.5(4)
C1 Re1 N1 C4 -98.0(4)
N4 Re1 N1 C4 -4.5(3)
Cl1 Re1 N1 C4 80.9(3)
C1 Re1 N4 C15 -85.5(5)
C3 Re1 N4 C15 6.2(5)
N1 Re1 N4 C15 -178.1(5)
Cl1 Re1 N4 C15 97.8(5)
C1 Re1 N4 C19 97.2(4)
C3 Re1 N4 C19 -171.2(4)
N1 Re1 N4 C19 4.6(4)
Cl1 Re1 N4 C19 -79.6(4)
C8 N1 C4 C5 -0.4(7)
Re1 N1 C4 C5 -175.9(4)
C8 N1 C4 C19 179.2(4)
Re1 N1 C4 C19 3.8(6)
N1 C4 C5 C6 0.9(8)
C19 C4 C5 C6 -178.7(5)
C4 C5 C6 C7 -0.5(8)
C4 C5 C6 C9 178.8(5)
C5 C6 C7 C8 -0.2(8)
C9 C6 C7 C8 -179.5(5)
C4 N1 C8 C7 -0.4(8)
Re1 N1 C8 C7 174.8(4)
C6 C7 C8 N1 0.7(8)
C10 N2 C9 C6 -84.2(7)
C12 N2 C9 C6 91.0(7)
C7 C6 C9 N2 9.0(8)
C5 C6 C9 N2 -170.2(5)
C11 N3 C10 N2 0.3(7)
C14 N3 C10 N2 177.2(6)
C11 N3 C10 C13 177.5(6)
C14 N3 C10 C13 -5.7(10)
C12 N2 C10 N3 -0.5(7)
C9 N2 C10 N3 175.3(5)
C12 N2 C10 C13 -177.6(6)
C9 N2 C10 C13 -1.8(9)
C10 N3 C11 C12 0.0(8)
C14 N3 C11 C12 -176.9(7)
N3 C11 C12 N2 -0.3(8)
C10 N2 C12 C11 0.5(7)
C9 N2 C12 C11 -175.5(6)
C19 N4 C15 C16 -0.1(9)
Re1 N4 C15 C16 -177.5(5)
N4 C15 C16 C17 1.2(10)
C15 C16 C17 C18 -0.6(10)
C15 C16 C17 C20 178.1(7)
C16 C17 C18 C19 -1.0(10)
C20 C17 C18 C19 -179.8(6)
C15 N4 C19 C18 -1.6(8)
Re1 N4 C19 C18 176.0(4)
C15 N4 C19 C4 178.3(5)
Re1 N4 C19 C4 -4.1(6)
C17 C18 C19 N4 2.2(9)
C17 C18 C19 C4 -177.7(6)
N1 C4 C19 N4 0.3(7)
C5 C4 C19 N4 179.9(5)
N1 C4 C19 C18 -179.8(5)
C5 C4 C19 C18 -0.2(8)
C21 N5 C20 C17 -89.7(9)
C23 N5 C20 C17 93.1(8)
C16 C17 C20 N5 7.6(11)
C18 C17 C20 N5 -173.7(6)
C22 N6 C21 N5 -0.3(7)
C25 N6 C21 N5 -177.3(5)
C22 N6 C21 C24 179.0(6)
C25 N6 C21 C24 2.1(10)
C23 N5 C21 N6 0.2(7)
C20 N5 C21 N6 -177.4(5)
C23 N5 C21 C24 -179.2(7)
C20 N5 C21 C24 3.2(10)
C21 N6 C22 C23 0.4(8)
C25 N6 C22 C23 177.3(6)
N6 C22 C23 N5 -0.2(8)
C21 N5 C23 C22 0.0(8)
C20 N5 C23 C22 177.6(6)
O4B S1 N7A S2 154.1(9)
O5A S1 N7A S2 27.9(7)
O4A S1 N7A S2 163.5(5)
O5B S1 N7A S2 47.4(13)
N7B S1 N7A S2 1.8(6)
C26 S1 N7A S2 -93.8(5)
O6A S2 N7A S1 20.2(7)
O7B S2 N7A S1 137.7(8)
O7A S2 N7A S1 163.1(5)
N7B S2 N7A S1 -1.9(6)
O6B S2 N7A S1 44.0(13)
C27 S2 N7A S1 -98.2(5)
O6A S2 N7B S1 -155.1(10)
O7B S2 N7B S1 -41.4(11)
O7A S2 N7B S1 -49(2)
O6B S2 N7B S1 -160.0(7)
N7A S2 N7B S1 1.7(5)
C27 S2 N7B S1 96.9(7)
O4B S1 N7B S2 -28.5(11)
O5A S1 N7B S2 -157.2(9)
O4A S1 N7B S2 -57.6(16)
O5B S1 N7B S2 -163.1(8)
N7A S1 N7B S2 -1.8(5)
C26 S1 N7B S2 95.9(7)
O4B S1 C26 F3B 167.6(11)
O5A S1 C26 F3B -23.6(11)
O4A S1 C26 F3B -148.6(10)
O5B S1 C26 F3B -56.8(11)
N7A S1 C26 F3B 106.7(11)
N7B S1 C26 F3B 41.1(11)
O4B S1 C26 F2A 11.6(9)
O5A S1 C26 F2A -179.6(7)
O4A S1 C26 F2A 55.4(7)
O5B S1 C26 F2A 147.2(8)
N7A S1 C26 F2A -49.3(7)
N7B S1 C26 F2A -114.9(7)
O4B S1 C26 F3A 132.8(8)
O5A S1 C26 F3A -58.5(7)
O4A S1 C26 F3A 176.6(6)
O5B S1 C26 F3A -91.7(7)
N7A S1 C26 F3A 71.8(6)
N7B S1 C26 F3A 6.3(7)
O4B S1 C26 F1B -69.5(10)
O5A S1 C26 F1B 99.3(9)
O4A S1 C26 F1B -25.7(9)
O5B S1 C26 F1B 66.1(10)
N7A S1 C26 F1B -130.4(9)
N7B S1 C26 F1B 164.0(9)
O4B S1 C26 F1A -110.5(8)
O5A S1 C26 F1A 58.2(7)
O4A S1 C26 F1A -66.8(7)
O5B S1 C26 F1A 25.0(8)
N7A S1 C26 F1A -171.5(6)
N7B S1 C26 F1A 123.0(7)
O4B S1 C26 F2B 43.1(11)
O5A S1 C26 F2B -148.2(9)
O4A S1 C26 F2B 86.8(9)
O5B S1 C26 F2B 178.6(10)
N7A S1 C26 F2B -17.9(9)
N7B S1 C26 F2B -83.5(10)
O6A S2 C27 F6B 13.0(15)
O7B S2 C27 F6B -154.0(15)
O7A S2 C27 F6B -119.2(15)
N7B S2 C27 F6B 71.3(15)
O6B S2 C27 F6B -26.8(16)
N7A S2 C27 F6B 137.4(14)
O6A S2 C27 F5B -143.6(10)
O7B S2 C27 F5B 49.5(12)
O7A S2 C27 F5B 84.3(10)
N7B S2 C27 F5B -85.3(11)
O6B S2 C27 F5B 176.6(11)
N7A S2 C27 F5B -19.2(11)
O6A S2 C27 F5A -172.3(10)
O7B S2 C27 F5A 20.8(13)
O7A S2 C27 F5A 55.6(11)
N7B S2 C27 F5A -114.0(11)
O6B S2 C27 F5A 147.9(11)
N7A S2 C27 F5A -47.9(11)
O6A S2 C27 F6A 51.5(10)
O7B S2 C27 F6A -115.4(10)
O7A S2 C27 F6A -80.6(9)
N7B S2 C27 F6A 109.8(9)
O6B S2 C27 F6A 11.7(10)
N7A S2 C27 F6A 175.9(8)
O6A S2 C27 F4A -55.4(7)
O7B S2 C27 F4A 137.6(8)
O7A S2 C27 F4A 172.4(6)
N7B S2 C27 F4A 2.9(7)
O6B S2 C27 F4A -95.2(7)
N7A S2 C27 F4A 69.0(6)
O6A S2 C27 F4B 119.6(7)
O7B S2 C27 F4B -47.4(10)
O7A S2 C27 F4B -12.6(7)
N7B S2 C27 F4B 177.9(8)
O6B S2 C27 F4B 79.8(8)
N7A S2 C27 F4B -116.0(7)
O10A S4A C29A F10A -94.8(12)
O11A S4A C29A F10A 28.0(14)
N8 S4A C29A F10A 146.8(9)
O10A S4A C29A F11A 28.3(12)
O11A S4A C29A F11A 151.2(11)
N8 S4A C29A F11A -90.0(9)
O10A S4A C29A F12A 145.6(11)
O11A S4A C29A F12A -91.6(12)
N8 S4A C29A F12A 27.3(10)
O10B S4B C29B F12B -66.9(11)
O11B S4B C29B F12B 34.5(10)
N8 S4B C29B F12B 174.4(8)
O10B S4B C29B F10B 171.3(9)
O11B S4B C29B F10B -87.2(10)
N8 S4B C29B F10B 52.7(9)
O10B S4B C29B F11B 54.2(10)
O11B S4B C29B F11B 155.6(10)
N8 S4B C29B F11B -64.4(9)
O10A S4A N8 S4B -160.2(10)
O11A S4A N8 S4B 78.1(9)
C29A S4A N8 S4B -42.5(6)
O10A S4A N8 S3 -46.2(14)
O11A S4A N8 S3 -167.8(11)
C29A S4A N8 S3 71.6(10)
O10B S4B N8 S4A -98.3(8)
O11B S4B N8 S4A 114.1(13)
C29B S4B N8 S4A 18.5(5)
O10B S4B N8 S3 158.2(9)
O11B S4B N8 S3 10.6(17)
C29B S4B N8 S3 -85.0(10)
O8 S3 N8 S4A -114.7(9)
O9 S3 N8 S4A 25.5(10)
C28 S3 N8 S4A 135.7(8)
O8 S3 N8 S4B -58.7(9)
O9 S3 N8 S4B 81.5(9)
C28 S3 N8 S4B -168.4(8)
O8 S3 C28 F8 -53.9(7)
O9 S3 C28 F8 179.2(5)
N8 S3 C28 F8 61.2(7)
O8 S3 C28 F9 -173.9(6)
O9 S3 C28 F9 59.2(6)
N8 S3 C28 F9 -58.8(6)
O8 S3 C28 F7 66.7(6)
O9 S3 C28 F7 -60.2(5)
N8 S3 C28 F7 -178.2(6)
